data_7115474
loop_
_publ_author_name
'Matthieu Beauperin'
'Radomyr Smaliy'
'Helene Cattey'
'Philippe Meunier'
'Jun Ou'
'Patrick H. Toy'
'Jean-Cyrille Hierso'

_publ_section_title
;
 Modular functionalized polyphosphines for supported materials: previously
 unobserved 31P-NMR 'through-space' ABCD spin systems and heterogeneous
 palladium-catalysed C-C and C-H arylation
;
_journal_name_full Chem.Commun.
_journal_page_first 9505
_journal_paper_doi 10.1039/C4cc04307C
_journal_volume 50
_journal_year 2014
_chemical_formula_moiety 'C70 H66 Fe P4'
_chemical_formula_sum 'C70 H66 Fe P4'
_chemical_formula_weight 1086.95
_space_group_crystal_system monoclinic
_space_group_IT_number 14
_space_group_name_Hall '-P 2yn'
_space_group_name_H-M_alt 'P 1 21/n 1'
_symmetry_space_group_name_Hall '-P 2yn'
_symmetry_space_group_name_H-M 'P 1 21/n 1'
_atom_sites_solution_hydrogens geom
_audit_creation_method SHELXL-2013
_cell_angle_alpha 90
_cell_angle_beta 106.8270(10)
_cell_angle_gamma 90
_cell_formula_units_Z 4
_cell_length_a 12.14600(10)
_cell_length_b 26.8418(3)
_cell_length_c 19.2035(2)
_cell_measurement_reflns_used 13273
_cell_measurement_temperature 293(2)
_cell_measurement_theta_max 27.485
_cell_measurement_theta_min 1
_cell_volume 5992.67(11)
_computing_cell_refinement 'DENZO-SMN (Otwinowski & Minor, 1997)'
_computing_data_collection 'KappaCCD Server Software (Nonius,1997)'
_computing_data_reduction 'DENZO-SMN (Otwinowski & Minor, 1997)'
_computing_molecular_graphics 'ORTEPIII (Burnett, 1996)'
_computing_publication_material 'SHELXL97 and WinGX (Farrugia, 1999)'
_computing_structure_refinement 'SHELXL-2013 (Sheldrick, 2013)'
_computing_structure_solution 'SHELXS-86 (Sheldrick, 1986)'
_diffrn_ambient_temperature 293(2)
_diffrn_measured_fraction_theta_full 0.997
_diffrn_measured_fraction_theta_max 0.995
_diffrn_radiation_type MoK\a
_diffrn_radiation_wavelength 0.71073
_diffrn_reflns_av_R_equivalents 0.0453
_diffrn_reflns_av_unetI/netI 0.0689
_diffrn_reflns_Laue_measured_fraction_full 0.997
_diffrn_reflns_Laue_measured_fraction_max 0.995
_diffrn_reflns_limit_h_max 15
_diffrn_reflns_limit_h_min -15
_diffrn_reflns_limit_k_max 34
_diffrn_reflns_limit_k_min -34
_diffrn_reflns_limit_l_max 24
_diffrn_reflns_limit_l_min -24
_diffrn_reflns_number 26295
_diffrn_reflns_point_group_measured_fraction_full 0.997
_diffrn_reflns_point_group_measured_fraction_max 0.995
_diffrn_reflns_theta_full 25.242
_diffrn_reflns_theta_max 27.485
_diffrn_reflns_theta_min 2.449
_exptl_absorpt_coefficient_mu 0.399
_exptl_absorpt_correction_type none
_exptl_crystal_colour orange
_exptl_crystal_density_diffrn 1.205
_exptl_crystal_description prism
_exptl_crystal_F_000 2288
_exptl_crystal_size_max 0.250
_exptl_crystal_size_mid 0.250
_exptl_crystal_size_min 0.070
_refine_diff_density_max 0.300
_refine_diff_density_min -0.263
_refine_diff_density_rms 0.045
_refine_ls_extinction_method none
_refine_ls_goodness_of_fit_ref 1.019
_refine_ls_hydrogen_treatment noref
_refine_ls_matrix_type full
_refine_ls_number_parameters 769
_refine_ls_number_reflns 13670
_refine_ls_number_restraints 140
_refine_ls_restrained_S_all 1.042
_refine_ls_R_factor_all 0.1018
_refine_ls_R_factor_gt 0.0488
_refine_ls_shift/su_max 0.035
_refine_ls_shift/su_mean 0.001
_refine_ls_structure_factor_coef Fsqd
_refine_ls_weighting_details 'w=1/[\s^2^(Fo^2^)+(0.0501P)^2^+1.3077P] where P=(Fo^2^+2Fc^2^)/3'
_refine_ls_weighting_scheme calc
_refine_ls_wR_factor_gt 0.1068
_refine_ls_wR_factor_ref 0.1258
_reflns_Friedel_coverage 0.000
_reflns_number_gt 8292
_reflns_number_total 13670
_reflns_threshold_expression 'I > 2\s(I)'
_cod_data_source_file c4cc04307c2.cif
_cod_data_source_block jc4
_cod_database_code 7115474
_shelx_space_group_comment
;
The symmetry employed for this shelxl refinement is uniquely defined
by the following loop, which should always be used as a source of
symmetry information in preference to the above space-group names.
They are only intended as comments.
;
_shelx_estimated_absorpt_t_min 0.907
_shelx_estimated_absorpt_t_max 0.973
_shelxl_version_number 2013-4

loop_
_space_group_symop_operation_xyz
'x, y, z'
'-x+1/2, y+1/2, -z+1/2'
'-x, -y, -z'
'x-1/2, -y-1/2, z-1/2'

loop_
_atom_site_label
_atom_site_type_symbol
_atom_site_fract_x
_atom_site_fract_y
_atom_site_fract_z
_atom_site_U_iso_or_equiv
_atom_site_adp_type
_atom_site_occupancy
_atom_site_site_symmetry_order
_atom_site_calc_flag
_atom_site_refinement_flags_posn
_atom_site_refinement_flags_adp
_atom_site_refinement_flags_occupancy
_atom_site_disorder_assembly
_atom_site_disorder_group
C1 C 0.22747(15) 0.35354(7) 0.59506(11) 0.0476(5) Uani 1 1 d . . . . .
C2 C 0.23962(14) 0.35630(7) 0.67061(11) 0.0450(5) Uani 1 1 d . . . . .
H2 H 0.2069 0.3807 0.6927 0.054 Uiso 1 1 calc R U . . .
C3 C 0.30938(14) 0.31614(7) 0.70781(10) 0.0414(5) Uani 1 1 d . . . . .
C4 C 0.34454(14) 0.28792(6) 0.65341(10) 0.0418(5) Uani 1 1 d . . . . .
C5 C 0.29438(15) 0.31208(7) 0.58546(11) 0.0472(5) Uani 1 1 d . . . . .
H5 H 0.3041 0.3021 0.5412 0.057 Uiso 1 1 calc R U . . .
C6 C 0.52284(15) 0.38933(7) 0.60709(10) 0.0442(5) Uani 1 1 d . . . . .
C7 C 0.46481(15) 0.42806(7) 0.63240(10) 0.0451(5) Uani 1 1 d . . . . .
H7 H 0.4206 0.4527 0.6033 0.054 Uiso 1 1 calc R U . . .
C8 C 0.48427(14) 0.42355(6) 0.70911(10) 0.0407(5) Uani 1 1 d . . . . .
C9 C 0.55641(14) 0.38010(6) 0.73232(10) 0.0389(4) Uani 1 1 d . . . . .
C10 C 0.57671(14) 0.35946(7) 0.66915(10) 0.0416(5) Uani 1 1 d . . . . .
H10 H 0.6189 0.3307 0.6683 0.050 Uiso 1 1 calc R U . . .
C11 C 0.14211(18) 0.38302(8) 0.53618(12) 0.0654(7) Uani 1 1 d D . . . .
C12 C 0.1419(5) 0.3672(2) 0.4619(2) 0.112(2) Uani 0.626(3) 1 d D U P A 1
H12A H 0.2146 0.3753 0.4544 0.168 Uiso 0.626(3) 1 calc R U P A 1
H12B H 0.0815 0.3843 0.4265 0.168 Uiso 0.626(3) 1 calc R U P A 1
H12C H 0.1295 0.3319 0.4569 0.168 Uiso 0.626(3) 1 calc R U P A 1
C13 C 0.1546(4) 0.43784(16) 0.5502(3) 0.0973(19) Uani 0.626(3) 1 d D U P A 1
H13A H 0.2330 0.4475 0.5564 0.146 Uiso 0.626(3) 1 calc R U P A 1
H13B H 0.1338 0.4457 0.5935 0.146 Uiso 0.626(3) 1 calc R U P A 1
H13C H 0.1051 0.4555 0.5096 0.146 Uiso 0.626(3) 1 calc R U P A 1
C14 C 0.0185(4) 0.3722(2) 0.5459(3) 0.1103(19) Uani 0.626(3) 1 d D U P A 1
H14A H 0.0170 0.3832 0.5937 0.132 Uiso 0.626(3) 1 calc R U P A 1
H14B H -0.0391 0.3909 0.5098 0.132 Uiso 0.626(3) 1 calc R U P A 1
C15 C -0.0103(5) 0.3174(3) 0.5375(4) 0.138(3) Uani 0.626(3) 1 d D U P A 1
H15 H 0.0129 0.3030 0.5000 0.166 Uiso 0.626(3) 1 calc R U P A 1
C16 C -0.0550(5) 0.2881(3) 0.5667(4) 0.165(3) Uani 0.626(3) 1 d D U P A 1
H16A H -0.0819 0.2981 0.6052 0.198 Uiso 0.626(3) 1 calc R U P A 1
H16B H -0.0631 0.2552 0.5511 0.198 Uiso 0.626(3) 1 calc R U P A 1
C12' C 0.1988(6) 0.3938(3) 0.4719(4) 0.087(2) Uani 0.374(3) 1 d D U P A 2
H12D H 0.2747 0.4072 0.4920 0.130 Uiso 0.374(3) 1 calc R U P A 2
H12E H 0.1523 0.4174 0.4385 0.130 Uiso 0.374(3) 1 calc R U P A 2
H12F H 0.2032 0.3633 0.4467 0.130 Uiso 0.374(3) 1 calc R U P A 2
C13' C 0.1131(6) 0.4344(3) 0.5554(5) 0.086(3) Uani 0.374(3) 1 d D U P A 2
H13D H 0.1802 0.4551 0.5648 0.130 Uiso 0.374(3) 1 calc R U P A 2
H13E H 0.0871 0.4330 0.5980 0.130 Uiso 0.374(3) 1 calc R U P A 2
H13F H 0.0534 0.4480 0.5157 0.130 Uiso 0.374(3) 1 calc R U P A 2
C14' C 0.0395(6) 0.3513(3) 0.5024(4) 0.097(3) Uani 0.374(3) 1 d D U P A 2
H14C H 0.0630 0.3196 0.4868 0.117 Uiso 0.374(3) 1 calc R U P A 2
H14D H -0.0114 0.3679 0.4604 0.117 Uiso 0.374(3) 1 calc R U P A 2
C15' C -0.0227(7) 0.3429(4) 0.5624(5) 0.114(3) Uani 0.374(3) 1 d D U P A 2
H15' H -0.0664 0.3718 0.5590 0.137 Uiso 0.374(3) 1 calc R U P A 2
C16' C -0.0487(10) 0.3177(6) 0.6163(7) 0.214(7) Uani 0.374(3) 1 d D U P A 2
H16C H -0.0155 0.2868 0.6308 0.257 Uiso 0.374(3) 1 calc R U P A 2
H16D H -0.1000 0.3312 0.6390 0.257 Uiso 0.374(3) 1 calc R U P A 2
C17 C 0.27330(17) 0.34617(7) 0.84268(11) 0.0514(5) Uani 1 1 d . . . . .
C18 C 0.15482(17) 0.35179(8) 0.82678(13) 0.0631(6) Uani 1 1 d . . . . .
H18 H 0.1065 0.3319 0.7912 0.076 Uiso 1 1 calc R U . . .
C19 C 0.1077(2) 0.38663(9) 0.86315(14) 0.0757(7) Uani 1 1 d . . . . .
H19 H 0.0282 0.3900 0.8518 0.091 Uiso 1 1 calc R U . . .
C20 C 0.1774(2) 0.41601(9) 0.91554(14) 0.0807(7) Uani 1 1 d . . . . .
H20 H 0.1454 0.4390 0.9403 0.097 Uiso 1 1 calc R U . . .
C21 C 0.2947(2) 0.41168(9) 0.93178(13) 0.0782(7) Uani 1 1 d . . . . .
H21 H 0.3422 0.4320 0.9672 0.094 Uiso 1 1 calc R U . . .
C22 C 0.34208(19) 0.37718(9) 0.89555(12) 0.0637(6) Uani 1 1 d . . . . .
H22 H 0.4217 0.3746 0.9067 0.076 Uiso 1 1 calc R U . . .
C23 C 0.24083(17) 0.24654(7) 0.79608(12) 0.0584(5) Uani 1 1 d . . . . .
C24 C 0.14863(18) 0.23636(8) 0.73641(14) 0.0717(7) Uani 1 1 d . . . . .
H24 H 0.1332 0.2573 0.6962 0.086 Uiso 1 1 calc R U . . .
C25 C 0.0783(2) 0.19537(9) 0.73524(17) 0.0999(9) Uani 1 1 d . . . . .
H25 H 0.0171 0.1888 0.6943 0.120 Uiso 1 1 calc R U . . .
C26 C 0.0993(2) 0.16500(10) 0.7942(2) 0.1251(10) Uani 1 1 d . . . . .
H26 H 0.0519 0.1377 0.7937 0.150 Uiso 1 1 calc R U . . .
C27 C 0.1880(3) 0.17419(10) 0.85288(19) 0.1211(10) Uani 1 1 d . . . . .
H27 H 0.2014 0.1531 0.8929 0.145 Uiso 1 1 calc R U . . .
C28 C 0.2610(2) 0.21497(9) 0.85538(15) 0.0887(8) Uani 1 1 d . . . . .
H28 H 0.3225 0.2208 0.8965 0.106 Uiso 1 1 calc R U . . .
C29 C 0.29714(18) 0.18518(7) 0.63492(12) 0.0606(6) Uani 1 1 d . . . . .
C30 C 0.1983(2) 0.19602(9) 0.58019(16) 0.0827(8) Uani 1 1 d . . . . .
H30 H 0.1887 0.2281 0.5610 0.099 Uiso 1 1 calc R U . . .
C31 C 0.1128(2) 0.16106(11) 0.55268(18) 0.1048(10) Uani 1 1 d . . . . .
H31 H 0.0475 0.1696 0.5155 0.126 Uiso 1 1 calc R U . . .
C32 C 0.1250(3) 0.11475(12) 0.58020(18) 0.1204(11) Uani 1 1 d . . . . .
H32 H 0.0676 0.0912 0.5622 0.144 Uiso 1 1 calc R U . . .
C33 C 0.2194(3) 0.10226(11) 0.63354(19) 0.1258(12) Uani 1 1 d . . . . .
H33 H 0.2272 0.0699 0.6517 0.151 Uiso 1 1 calc R U . . .
C34 C 0.3070(3) 0.13750(9) 0.66256(16) 0.0960(9) Uani 1 1 d . . . . .
H34 H 0.3713 0.1285 0.7003 0.115 Uiso 1 1 calc R U . . .
C35 C 0.50097(16) 0.22039(7) 0.61009(11) 0.0494(5) Uani 1 1 d . . . . .
C36 C 0.4562(2) 0.20622(8) 0.53786(13) 0.0678(7) Uani 1 1 d . . . . .
H36 H 0.3772 0.2023 0.5181 0.081 Uiso 1 1 calc R U . . .
C37 C 0.5287(2) 0.19786(10) 0.49508(15) 0.0849(8) Uani 1 1 d . . . . .
H37 H 0.4978 0.1885 0.4467 0.102 Uiso 1 1 calc R U . . .
C38 C 0.6454(2) 0.20327(9) 0.52308(15) 0.0830(8) Uani 1 1 d . . . . .
H38 H 0.6932 0.1977 0.4938 0.100 Uiso 1 1 calc R U . . .
C39 C 0.6914(2) 0.21696(9) 0.59491(15) 0.0778(8) Uani 1 1 d . . . . .
H39 H 0.7706 0.2204 0.6144 0.093 Uiso 1 1 calc R U . . .
C40 C 0.61923(17) 0.22550(8) 0.63783(12) 0.0592(6) Uani 1 1 d . . . . .
H40 H 0.6507 0.2348 0.6862 0.071 Uiso 1 1 calc R U . . .
C41 C 0.54719(19) 0.38514(8) 0.53396(11) 0.0591(6) Uani 1 1 d D . . . .
C42 C 0.5083(5) 0.3353(2) 0.4979(3) 0.0658(16) Uani 0.490(3) 1 d D U P B 3
H42A H 0.5474 0.3089 0.5291 0.099 Uiso 0.490(3) 1 calc R U P B 3
H42B H 0.5262 0.3336 0.4524 0.099 Uiso 0.490(3) 1 calc R U P B 3
H42C H 0.4268 0.3318 0.4893 0.099 Uiso 0.490(3) 1 calc R U P B 3
C43 C 0.4986(5) 0.4264(2) 0.4817(3) 0.0794(18) Uani 0.490(3) 1 d D U P B 3
H43A H 0.5194 0.4579 0.5055 0.119 Uiso 0.490(3) 1 calc R U P B 3
H43B H 0.4163 0.4235 0.4652 0.119 Uiso 0.490(3) 1 calc R U P B 3
H43C H 0.5287 0.4242 0.4408 0.119 Uiso 0.490(3) 1 calc R U P B 3
C44 C 0.6870(4) 0.3890(2) 0.5544(3) 0.0637(14) Uani 0.490(3) 1 d D U P B 3
H44A H 0.7236 0.3675 0.5952 0.076 Uiso 0.490(3) 1 calc R U P B 3
H44B H 0.7138 0.3799 0.5132 0.076 Uiso 0.490(3) 1 calc R U P B 3
C45 C 0.7119(6) 0.4446(3) 0.5746(4) 0.106(2) Uani 0.490(3) 1 d D U P B 3
H45 H 0.6611 0.4693 0.5509 0.127 Uiso 0.490(3) 1 calc R U P B 3
C46 C 0.8031(7) 0.4559(4) 0.6244(5) 0.182(4) Uani 0.490(3) 1 d D U P B 3
H46A H 0.8534 0.4309 0.6478 0.219 Uiso 0.490(3) 1 calc R U P B 3
H46B H 0.8195 0.4890 0.6373 0.219 Uiso 0.490(3) 1 calc R U P B 3
C42' C 0.5397(5) 0.3320(2) 0.5045(3) 0.086(2) Uani 0.510(3) 1 d D U P B 4
H42D H 0.5842 0.3102 0.5418 0.128 Uiso 0.510(3) 1 calc R U P B 4
H42E H 0.5693 0.3311 0.4633 0.128 Uiso 0.510(3) 1 calc R U P B 4
H42F H 0.4609 0.3214 0.4901 0.128 Uiso 0.510(3) 1 calc R U P B 4
C43' C 0.4575(7) 0.4181(3) 0.4797(4) 0.157(3) Uani 0.510(3) 1 d D U P B 4
H43D H 0.4679 0.4522 0.4952 0.236 Uiso 0.510(3) 1 calc R U P B 4
H43E H 0.3814 0.4074 0.4782 0.236 Uiso 0.510(3) 1 calc R U P B 4
H43F H 0.4676 0.4151 0.4321 0.236 Uiso 0.510(3) 1 calc R U P B 4
C44' C 0.6643(6) 0.4016(3) 0.5399(4) 0.131(3) Uani 0.510(3) 1 d D U P B 4
H44C H 0.7055 0.3713 0.5357 0.157 Uiso 0.510(3) 1 calc R U P B 4
H44D H 0.6576 0.4201 0.4955 0.157 Uiso 0.510(3) 1 calc R U P B 4
C45' C 0.7445(5) 0.4301(3) 0.5962(4) 0.100(2) Uani 0.510(3) 1 d D U P B 4
H45' H 0.7621 0.4223 0.6454 0.121 Uiso 0.510(3) 1 calc R U P B 4
C46' C 0.7917(6) 0.4691(2) 0.5702(4) 0.129(3) Uani 0.510(3) 1 d D U P B 4
H46C H 0.7714 0.4752 0.5205 0.155 Uiso 0.510(3) 1 calc R U P B 4
H46D H 0.8445 0.4897 0.6022 0.155 Uiso 0.510(3) 1 calc R U P B 4
C47 C 0.70237(15) 0.30693(7) 0.82070(11) 0.0475(5) Uani 1 1 d . . . . .
C48 C 0.67118(19) 0.26142(8) 0.84205(12) 0.0661(6) Uani 1 1 d . . . . .
H48 H 0.6052 0.2588 0.8571 0.079 Uiso 1 1 calc R U . . .
C49 C 0.7373(2) 0.21927(9) 0.84129(14) 0.0832(8) Uani 1 1 d . . . . .
H49 H 0.7147 0.1886 0.8550 0.100 Uiso 1 1 calc R U . . .
C50 C 0.8351(2) 0.22280(9) 0.82056(14) 0.0778(8) Uani 1 1 d . . . . .
H50 H 0.8800 0.1947 0.8212 0.093 Uiso 1 1 calc R U . . .
C51 C 0.86740(19) 0.26730(9) 0.79890(15) 0.0759(8) Uani 1 1 d . . . . .
H51 H 0.9336 0.2695 0.7840 0.091 Uiso 1 1 calc R U . . .
C52 C 0.80172(17) 0.30923(8) 0.79905(13) 0.0648(7) Uani 1 1 d . . . . .
H52 H 0.8245 0.3396 0.7844 0.078 Uiso 1 1 calc R U . . .
C53 C 0.72559(16) 0.40892(7) 0.85882(11) 0.0510(5) Uani 1 1 d . . . . .
C54 C 0.7644(2) 0.41653(11) 0.93282(14) 0.0902(9) Uani 1 1 d . . . . .
H54 H 0.7355 0.3970 0.9636 0.108 Uiso 1 1 calc R U . . .
C55 C 0.8453(3) 0.45256(13) 0.96198(19) 0.1340(13) Uani 1 1 d . . . . .
H55 H 0.8715 0.4569 1.0121 0.161 Uiso 1 1 calc R U . . .
C56 C 0.8867(2) 0.48170(12) 0.91792(18) 0.1092(11) Uani 1 1 d . . . . .
H56 H 0.9398 0.5065 0.9380 0.131 Uiso 1 1 calc R U . . .
C57 C 0.85131(19) 0.47506(9) 0.84423(16) 0.0798(8) Uani 1 1 d . . . . .
H57 H 0.8807 0.4949 0.8141 0.096 Uiso 1 1 calc R U . . .
C58 C 0.77066(17) 0.43818(8) 0.81505(13) 0.0605(6) Uani 1 1 d . . . . .
H58 H 0.7468 0.4332 0.7650 0.073 Uiso 1 1 calc R U . . .
C59 C 0.55203(16) 0.51814(7) 0.77580(11) 0.0502(5) Uani 1 1 d . . . . .
C60 C 0.59660(18) 0.53133(8) 0.71940(13) 0.0618(6) Uani 1 1 d . . . . .
H60 H 0.5755 0.5134 0.6761 0.074 Uiso 1 1 calc R U . . .
C61 C 0.6722(2) 0.57092(9) 0.72728(15) 0.0755(7) Uani 1 1 d . . . . .
H61 H 0.7015 0.5794 0.6891 0.091 Uiso 1 1 calc R U . . .
C62 C 0.7042(2) 0.59763(9) 0.79024(16) 0.0844(9) Uani 1 1 d . . . . .
H62 H 0.7548 0.6242 0.7950 0.101 Uiso 1 1 calc R U . . .
C63 C 0.6620(2) 0.58529(9) 0.84599(16) 0.0890(9) Uani 1 1 d . . . . .
H63 H 0.6840 0.6036 0.8889 0.107 Uiso 1 1 calc R U . . .
C64 C 0.5865(2) 0.54576(8) 0.83971(14) 0.0724(7) Uani 1 1 d . . . . .
H64 H 0.5586 0.5376 0.8785 0.087 Uiso 1 1 calc R U . . .
C65 C 0.31390(16) 0.49361(7) 0.73015(11) 0.0513(5) Uani 1 1 d . . . . .
C66 C 0.22124(17) 0.47701(8) 0.75275(13) 0.0638(6) Uani 1 1 d . . . . .
H66 H 0.2323 0.4516 0.7871 0.077 Uiso 1 1 calc R U . . .
C67 C 0.11292(19) 0.49759(10) 0.72508(16) 0.0871(8) Uani 1 1 d . . . . .
H67 H 0.0519 0.4858 0.7405 0.104 Uiso 1 1 calc R U . . .
C68 C 0.0954(2) 0.53535(10) 0.67495(18) 0.0984(10) Uani 1 1 d . . . . .
H68 H 0.0227 0.5492 0.6563 0.118 Uiso 1 1 calc R U . . .
C69 C 0.1857(2) 0.55246(9) 0.65254(18) 0.0975(10) Uani 1 1 d . . . . .
H69 H 0.1739 0.5781 0.6187 0.117 Uiso 1 1 calc R U . . .
C70 C 0.2942(2) 0.53202(8) 0.67962(14) 0.0727(7) Uani 1 1 d . . . . .
H70 H 0.3546 0.5441 0.6638 0.087 Uiso 1 1 calc R U . . .
P1 P 0.34414(4) 0.29768(2) 0.80305(3) 0.04894(14) Uani 1 1 d . . . . .
P2 P 0.41652(4) 0.22802(2) 0.67496(3) 0.04942(14) Uani 1 1 d . . . . .
P3 P 0.61317(4) 0.36154(2) 0.82736(3) 0.04411(13) Uani 1 1 d . . . . .
P4 P 0.45408(4) 0.46560(2) 0.77593(3) 0.04649(13) Uani 1 1 d . . . . .
Fe Fe 0.40205(2) 0.36076(2) 0.65681(2) 0.03841(7) Uani 1 1 d . . . . .

loop_
_atom_site_aniso_label
_atom_site_aniso_U_11
_atom_site_aniso_U_22
_atom_site_aniso_U_33
_atom_site_aniso_U_23
_atom_site_aniso_U_13
_atom_site_aniso_U_12
C1 0.0384(9) 0.0513(11) 0.0459(11) -0.0002(9) 0.0010(8) -0.0031(9)
C2 0.0348(9) 0.0463(10) 0.0507(11) -0.0025(9) 0.0073(8) -0.0010(8)
C3 0.0369(9) 0.0422(10) 0.0440(11) -0.0015(8) 0.0097(8) -0.0068(8)
C4 0.0377(9) 0.0412(10) 0.0441(11) -0.0017(8) 0.0082(8) -0.0066(8)
C5 0.0443(10) 0.0527(11) 0.0407(11) -0.0071(9) 0.0063(8) -0.0087(9)
C6 0.0473(10) 0.0432(10) 0.0420(11) 0.0008(9) 0.0124(8) -0.0083(8)
C7 0.0488(10) 0.0371(10) 0.0461(11) 0.0068(8) 0.0087(8) -0.0026(8)
C8 0.0359(9) 0.0401(10) 0.0435(11) 0.0002(8) 0.0073(8) -0.0018(8)
C9 0.0333(8) 0.0403(9) 0.0400(10) -0.0034(8) 0.0056(7) -0.0064(8)
C10 0.0395(9) 0.0395(9) 0.0449(11) -0.0004(9) 0.0109(8) -0.0016(8)
C11 0.0573(12) 0.0695(14) 0.0536(14) 0.0059(12) -0.0090(11) 0.0069(11)
C12 0.134(4) 0.123(4) 0.055(3) -0.008(3) -0.009(3) 0.037(3)
C13 0.083(3) 0.078(3) 0.103(4) 0.021(3) -0.018(3) 0.040(2)
C14 0.062(3) 0.129(4) 0.121(4) 0.037(3) -0.003(3) 0.007(3)
C15 0.085(3) 0.167(5) 0.142(5) 0.001(4) 0.001(3) -0.012(4)
C16 0.109(4) 0.164(6) 0.200(7) 0.044(5) 0.010(4) -0.033(4)
C12' 0.092(5) 0.104(5) 0.049(4) 0.017(4) -0.004(4) 0.033(4)
C13' 0.067(4) 0.086(5) 0.088(5) -0.017(4) -0.006(4) 0.022(4)
C14' 0.078(4) 0.073(4) 0.104(5) 0.011(4) -0.031(4) -0.009(4)
C15' 0.073(5) 0.125(6) 0.133(6) 0.006(5) 0.012(4) 0.007(5)
C16' 0.116(8) 0.241(12) 0.247(13) 0.041(11) -0.007(9) 0.013(9)
C17 0.0587(11) 0.0533(11) 0.0465(11) 0.0037(9) 0.0222(8) -0.0013(9)
C18 0.0554(11) 0.0606(13) 0.0789(15) -0.0051(11) 0.0282(10) -0.0025(10)
C19 0.0725(13) 0.0699(15) 0.0963(17) -0.0053(13) 0.0430(11) 0.0045(12)
C20 0.1025(16) 0.0734(15) 0.0795(16) -0.0107(13) 0.0477(12) 0.0078(14)
C21 0.0945(17) 0.0803(16) 0.0574(15) -0.0187(13) 0.0183(13) -0.0028(14)
C22 0.0639(13) 0.0745(14) 0.0509(13) 0.0007(11) 0.0138(10) 0.0023(12)
C23 0.0647(11) 0.0481(11) 0.0749(13) 0.0062(10) 0.0399(9) 0.0066(10)
C24 0.0686(12) 0.0628(14) 0.0952(17) -0.0079(12) 0.0417(11) -0.0132(11)
C25 0.0886(15) 0.0711(16) 0.165(2) -0.0327(16) 0.0759(14) -0.0258(13)
C26 0.1271(17) 0.0597(16) 0.239(3) 0.0035(19) 0.1322(15) -0.0029(14)
C27 0.149(2) 0.0709(17) 0.186(2) 0.0520(16) 0.1162(16) 0.0226(16)
C28 0.1096(17) 0.0742(16) 0.1012(18) 0.0302(14) 0.0602(13) 0.0161(14)
C29 0.0718(12) 0.0453(11) 0.0734(14) -0.0081(10) 0.0350(10) -0.0111(10)
C30 0.0714(15) 0.0654(14) 0.108(2) -0.0232(14) 0.0201(14) -0.0220(12)
C31 0.0858(17) 0.103(2) 0.124(2) -0.0395(18) 0.0276(16) -0.0433(15)
C32 0.143(2) 0.110(2) 0.125(2) -0.0406(19) 0.0654(18) -0.0737(17)
C33 0.183(3) 0.0687(17) 0.136(3) -0.0031(17) 0.062(2) -0.0585(18)
C34 0.126(2) 0.0632(15) 0.103(2) 0.0041(14) 0.0408(16) -0.0260(15)
C35 0.0532(11) 0.0417(10) 0.0516(12) -0.0009(9) 0.0125(9) 0.0026(9)
C36 0.0669(13) 0.0736(15) 0.0629(15) -0.0149(12) 0.0187(11) -0.0015(12)
C37 0.1009(18) 0.0917(18) 0.0656(16) -0.0212(14) 0.0297(13) -0.0028(15)
C38 0.0892(15) 0.0863(17) 0.0869(17) -0.0091(14) 0.0466(12) 0.0094(14)
C39 0.0558(12) 0.0796(16) 0.1017(19) 0.0024(15) 0.0286(12) 0.0045(12)
C40 0.0573(12) 0.0556(12) 0.0630(14) 0.0002(11) 0.0148(10) 0.0029(10)
C41 0.0778(13) 0.0556(12) 0.0477(12) 0.0017(10) 0.0242(10) -0.0112(11)
C42 0.072(3) 0.091(4) 0.042(2) -0.029(2) 0.0285(19) -0.020(3)
C43 0.116(4) 0.069(3) 0.063(3) 0.030(2) 0.040(3) 0.008(3)
C44 0.064(2) 0.085(3) 0.057(2) -0.007(2) 0.0397(17) -0.007(2)
C45 0.096(4) 0.112(4) 0.114(5) 0.001(4) 0.038(3) -0.022(4)
C46 0.140(6) 0.228(9) 0.185(8) -0.041(7) 0.057(5) -0.083(6)
C42' 0.121(4) 0.070(3) 0.080(3) 0.003(3) 0.051(3) -0.006(3)
C43' 0.228(7) 0.190(7) 0.076(4) 0.060(4) 0.080(4) 0.072(6)
C44' 0.157(5) 0.148(5) 0.104(4) -0.028(4) 0.062(3) -0.065(4)
C45' 0.075(3) 0.146(5) 0.080(4) 0.016(3) 0.021(3) -0.032(3)
C46' 0.132(5) 0.124(4) 0.125(5) 0.006(4) 0.028(4) -0.073(4)
C47 0.0405(10) 0.0515(11) 0.0426(11) 0.0011(9) -0.0004(8) 0.0042(9)
C48 0.0694(13) 0.0649(14) 0.0660(14) 0.0167(11) 0.0226(11) 0.0090(11)
C49 0.1029(18) 0.0592(14) 0.0874(18) 0.0253(13) 0.0275(14) 0.0220(13)
C50 0.0741(15) 0.0698(15) 0.0772(17) 0.0049(13) 0.0024(13) 0.0275(13)
C51 0.0485(12) 0.0726(15) 0.1019(19) -0.0171(14) 0.0144(12) 0.0072(11)
C52 0.0469(11) 0.0563(12) 0.0891(17) -0.0060(12) 0.0165(11) -0.0010(10)
C53 0.0405(10) 0.0568(11) 0.0483(12) -0.0040(10) 0.0011(9) 0.0016(9)
C54 0.0926(18) 0.109(2) 0.0552(16) -0.0114(15) 0.0000(14) -0.0347(16)
C55 0.143(3) 0.154(3) 0.077(2) -0.023(2) -0.012(2) -0.076(2)
C56 0.0867(19) 0.106(2) 0.108(2) -0.0235(19) -0.0142(18) -0.0406(16)
C57 0.0495(12) 0.0677(15) 0.115(2) -0.0030(15) 0.0132(13) -0.0073(12)
C58 0.0474(11) 0.0615(13) 0.0683(15) -0.0067(11) 0.0098(10) -0.0040(10)
C59 0.0480(10) 0.0420(10) 0.0559(13) -0.0064(9) 0.0074(9) 0.0026(9)
C60 0.0711(13) 0.0495(12) 0.0603(14) -0.0026(11) 0.0121(11) -0.0112(11)
C61 0.0765(14) 0.0621(14) 0.0862(18) 0.0059(13) 0.0208(13) -0.0163(12)
C62 0.0829(16) 0.0525(13) 0.105(2) -0.0065(14) 0.0079(15) -0.0196(12)
C63 0.0969(18) 0.0694(15) 0.094(2) -0.0346(14) 0.0162(15) -0.0232(14)
C64 0.0752(14) 0.0653(14) 0.0759(16) -0.0240(12) 0.0207(12) -0.0054(12)
C65 0.0499(10) 0.0415(10) 0.0585(13) -0.0038(10) 0.0092(9) 0.0034(9)
C66 0.0560(12) 0.0614(13) 0.0752(15) 0.0013(12) 0.0210(10) 0.0067(11)
C67 0.0510(12) 0.0917(18) 0.119(2) 0.0059(17) 0.0254(13) 0.0132(13)
C68 0.0571(14) 0.0824(18) 0.139(3) 0.0084(18) 0.0014(16) 0.0218(13)
C69 0.0742(16) 0.0678(15) 0.131(3) 0.0363(16) -0.0008(17) 0.0131(14)
C70 0.0601(13) 0.0573(13) 0.0901(18) 0.0188(13) 0.0050(12) 0.0024(11)
P1 0.0470(3) 0.0543(3) 0.0469(3) 0.0056(2) 0.0156(2) 0.0030(2)
P2 0.0542(3) 0.0420(3) 0.0517(3) 0.0001(2) 0.0148(2) 0.0001(2)
P3 0.0382(2) 0.0501(3) 0.0405(3) 0.0002(2) 0.0057(2) 0.0007(2)
P4 0.0468(3) 0.0425(3) 0.0481(3) -0.0020(2) 0.0105(2) 0.0025(2)
Fe 0.03646(12) 0.03833(13) 0.03724(14) 0.00092(12) 0.00562(10) -0.00231(11)

loop_
_atom_type_symbol
_atom_type_description
_atom_type_scat_dispersion_real
_atom_type_scat_dispersion_imag
_atom_type_scat_source
C C 0.0033 0.0016 'International Tables Vol C Tables 4.2.6.8 and 6.1.1.4'
H H 0.0000 0.0000 'International Tables Vol C Tables 4.2.6.8 and 6.1.1.4'
P P 0.1023 0.0942 'International Tables Vol C Tables 4.2.6.8 and 6.1.1.4'
Fe Fe 0.3463 0.8444 'International Tables Vol C Tables 4.2.6.8 and 6.1.1.4'

loop_
_geom_angle_atom_site_label_1
_geom_angle_atom_site_label_2
_geom_angle_atom_site_label_3
_geom_angle
C2 C1 C5 106.24(16)
C2 C1 C11 125.60(18)
C5 C1 C11 127.22(19)
C2 C1 Fe 68.37(10)
C5 C1 Fe 68.09(10)
C11 C1 Fe 136.66(14)
C1 C2 C3 110.10(17)
C1 C2 Fe 72.09(11)
C3 C2 Fe 70.01(10)
C2 C3 C4 106.82(16)
C2 C3 P1 129.71(15)
C4 C3 P1 123.33(13)
C2 C3 Fe 69.65(10)
C4 C3 Fe 69.41(10)
P1 C3 Fe 129.16(9)
C5 C4 C3 106.54(16)
C5 C4 P2 131.26(15)
C3 C4 P2 121.31(14)
C5 C4 Fe 69.54(10)
C3 C4 Fe 69.60(10)
P2 C4 Fe 133.75(9)
C1 C5 C4 110.25(18)
C1 C5 Fe 72.19(11)
C4 C5 Fe 70.09(10)
C7 C6 C10 106.17(16)
C7 C6 C41 128.27(17)
C10 C6 C41 124.36(17)
C7 C6 Fe 68.42(10)
C10 C6 Fe 68.25(10)
C41 C6 Fe 137.45(13)
C6 C7 C8 109.94(16)
C6 C7 Fe 71.92(10)
C8 C7 Fe 69.74(10)
C7 C8 C9 106.88(16)
C7 C8 P4 131.78(14)
C9 C8 P4 120.55(13)
C7 C8 Fe 69.83(10)
C9 C8 Fe 69.95(9)
P4 C8 Fe 132.82(10)
C10 C9 C8 106.88(15)
C10 C9 P3 129.80(13)
C8 C9 P3 123.19(14)
C10 C9 Fe 69.54(10)
C8 C9 Fe 69.09(9)
P3 C9 Fe 129.33(9)
C9 C10 C6 110.08(16)
C9 C10 Fe 70.40(10)
C6 C10 Fe 71.79(10)
C14' C11 C13' 114.0(4)
C12 C11 C13 115.1(4)
C12 C11 C1 112.2(3)
C14' C11 C1 109.3(3)
C13' C11 C1 117.1(4)
C13 C11 C1 111.5(2)
C12 C11 C14 108.7(3)
C13 C11 C14 102.1(3)
C1 C11 C14 106.3(2)
C14' C11 C12' 105.0(4)
C13' C11 C12' 102.0(5)
C1 C11 C12' 108.4(3)
C15 C14 C11 111.3(4)
C16 C15 C14 136.1(8)
C11 C14' C15' 106.3(6)
C16' C15' C14' 155.0(11)
C22 C17 C18 117.44(19)
C22 C17 P1 118.12(16)
C18 C17 P1 124.30(16)
C19 C18 C17 121.0(2)
C20 C19 C18 120.2(2)
C19 C20 C21 120.0(2)
C20 C21 C22 120.0(2)
C21 C22 C17 121.3(2)
C24 C23 C28 118.1(2)
C24 C23 P1 125.58(17)
C28 C23 P1 116.31(18)
C23 C24 C25 121.2(2)
C26 C25 C24 119.7(3)
C27 C26 C25 120.2(3)
C26 C27 C28 121.4(3)
C23 C28 C27 119.4(3)
C34 C29 C30 116.7(2)
C34 C29 P2 116.77(19)
C30 C29 P2 126.50(17)
C29 C30 C31 122.6(3)
C32 C31 C30 119.5(3)
C33 C32 C31 120.3(3)
C32 C33 C34 121.0(3)
C29 C34 C33 119.9(3)
C40 C35 C36 118.3(2)
C40 C35 P2 116.57(16)
C36 C35 P2 124.96(16)
C37 C36 C35 120.3(2)
C38 C37 C36 120.9(2)
C37 C38 C39 119.6(2)
C38 C39 C40 119.7(2)
C39 C40 C35 121.2(2)
C43 C41 C42 109.6(3)
C44' C41 C6 110.5(3)
C43 C41 C6 114.8(3)
C42 C41 C6 111.6(3)
C44' C41 C42' 105.3(4)
C6 C41 C42' 113.8(3)
C44' C41 C43' 111.0(5)
C6 C41 C43' 107.0(3)
C42' C41 C43' 109.3(4)
C43 C41 C44 107.2(3)
C42 C41 C44 109.3(3)
C6 C41 C44 103.9(2)
C45 C44 C41 103.6(4)
C46 C45 C44 118.7(7)
C45' C44' C41 130.4(6)
C46' C45' C44' 113.5(6)
C48 C47 C52 117.86(19)
C48 C47 P3 117.76(16)
C52 C47 P3 124.30(16)
C47 C48 C49 120.6(2)
C50 C49 C48 120.1(2)
C51 C50 C49 120.3(2)
C50 C51 C52 119.9(2)
C51 C52 C47 121.2(2)
C58 C53 C54 117.9(2)
C58 C53 P3 125.78(16)
C54 C53 P3 116.23(18)
C53 C54 C55 121.0(3)
C56 C55 C54 120.2(3)
C55 C56 C57 120.7(3)
C56 C57 C58 118.9(3)
C53 C58 C57 121.3(2)
C60 C59 C64 117.81(19)
C60 C59 P4 126.33(15)
C64 C59 P4 115.82(17)
C61 C60 C59 120.4(2)
C62 C61 C60 120.7(3)
C63 C62 C61 119.8(2)
C62 C63 C64 120.7(2)
C63 C64 C59 120.5(2)
C70 C65 C66 117.66(19)
C70 C65 P4 125.96(17)
C66 C65 P4 116.19(15)
C67 C66 C65 121.2(2)
C68 C67 C66 120.1(2)
C69 C68 C67 119.6(2)
C68 C69 C70 120.8(3)
C69 C70 C65 120.7(2)
C3 P1 C23 100.09(9)
C3 P1 C17 102.84(9)
C23 P1 C17 99.62(9)
C4 P2 C29 100.90(9)
C4 P2 C35 105.65(9)
C29 P2 C35 100.03(9)
C9 P3 C53 99.77(9)
C9 P3 C47 101.92(9)
C53 P3 C47 100.20(9)
C8 P4 C65 105.31(9)
C8 P4 C59 102.18(9)
C65 P4 C59 101.27(9)
C5 Fe C8 164.57(7)
C5 Fe C10 119.87(7)
C8 Fe C10 67.79(7)
C5 Fe C7 127.40(8)
C8 Fe C7 40.44(7)
C10 Fe C7 66.84(7)
C5 Fe C2 66.66(8)
C8 Fe C2 109.25(7)
C10 Fe C2 165.97(7)
C7 Fe C2 120.51(7)
C5 Fe C4 40.36(7)
C8 Fe C4 153.76(7)
C10 Fe C4 108.27(7)
C7 Fe C4 164.02(8)
C2 Fe C4 67.90(7)
C5 Fe C3 67.76(8)
C8 Fe C3 119.59(7)
C10 Fe C3 128.02(7)
C7 Fe C3 153.95(7)
C2 Fe C3 40.34(7)
C4 Fe C3 40.99(7)
C5 Fe C9 153.18(7)
C8 Fe C9 40.96(7)
C10 Fe C9 40.05(7)
C7 Fe C9 67.80(7)
C2 Fe C9 128.80(7)
C4 Fe C9 119.08(7)
C3 Fe C9 108.56(7)
C5 Fe C6 108.63(8)
C8 Fe C6 67.81(7)
C10 Fe C6 39.96(7)
C7 Fe C6 39.66(7)
C2 Fe C6 153.09(7)
C4 Fe C6 126.91(7)
C3 Fe C6 165.05(7)
C9 Fe C6 67.68(7)
C5 Fe C1 39.72(7)
C8 Fe C1 127.72(7)
C10 Fe C1 153.05(8)
C7 Fe C1 109.17(7)
C2 Fe C1 39.55(8)
C4 Fe C1 67.79(7)
C3 Fe C1 67.61(7)
C9 Fe C1 165.71(8)
C6 Fe C1 119.60(8)

loop_
_geom_bond_atom_site_label_1
_geom_bond_atom_site_label_2
_geom_bond_distance
C1 C2 1.417(3)
C1 C5 1.421(3)
C1 C11 1.517(3)
C1 Fe 2.1176(18)
C2 C3 1.428(2)
C2 Fe 2.0687(18)
C3 C4 1.451(3)
C3 P1 1.8225(19)
C3 Fe 2.0733(18)
C4 C5 1.426(3)
C4 P2 1.8197(18)
C4 Fe 2.0708(17)
C5 Fe 2.0635(18)
C6 C7 1.418(3)
C6 C10 1.428(2)
C6 C41 1.521(3)
C6 Fe 2.1125(18)
C7 C8 1.428(3)
C7 Fe 2.0665(18)
C8 C9 1.449(2)
C8 P4 1.8243(19)
C8 Fe 2.0653(17)
C9 C10 1.419(3)
C9 P3 1.8238(18)
C9 Fe 2.0769(16)
C10 Fe 2.0656(17)
C11 C12 1.487(5)
C11 C14' 1.494(7)
C11 C13' 1.495(7)
C11 C13 1.496(5)
C11 C14 1.592(5)
C11 C12' 1.604(7)
C14 C15 1.508(8)
C15 C16 1.184(8)
C14' C15' 1.566(11)
C15' C16' 1.349(13)
C17 C22 1.389(3)
C17 C18 1.390(3)
C17 P1 1.842(2)
C18 C19 1.386(3)
C19 C20 1.363(3)
C20 C21 1.373(3)
C21 C22 1.380(3)
C23 C24 1.378(3)
C23 C28 1.383(3)
C23 P1 1.838(2)
C24 C25 1.389(3)
C25 C26 1.358(4)
C26 C27 1.338(4)
C27 C28 1.401(4)
C29 C34 1.377(3)
C29 C30 1.378(3)
C29 P2 1.836(2)
C30 C31 1.386(3)
C31 C32 1.342(4)
C32 C33 1.340(4)
C33 C34 1.413(4)
C35 C40 1.387(3)
C35 C36 1.388(3)
C35 P2 1.840(2)
C36 C37 1.385(3)
C37 C38 1.370(3)
C38 C39 1.380(3)
C39 C40 1.385(3)
C41 C44' 1.462(7)
C41 C43 1.496(5)
C41 C42 1.517(5)
C41 C42' 1.526(6)
C41 C43' 1.549(7)
C41 C44 1.631(5)
C44 C45 1.551(8)
C45 C46 1.272(9)
C44' C45' 1.446(8)
C45' C46' 1.356(8)
C47 C48 1.376(3)
C47 C52 1.387(3)
C47 P3 1.849(2)
C48 C49 1.390(3)
C49 C50 1.361(4)
C50 C51 1.359(3)
C51 C52 1.380(3)
C53 C58 1.375(3)
C53 C54 1.377(3)
C53 P3 1.836(2)
C54 C55 1.377(4)
C55 C56 1.351(4)
C56 C57 1.366(4)
C57 C58 1.391(3)
C59 C60 1.389(3)
C59 C64 1.391(3)
C59 P4 1.845(2)
C60 C61 1.384(3)
C61 C62 1.362(4)
C62 C63 1.355(4)
C63 C64 1.385(3)
C65 C70 1.388(3)
C65 C66 1.392(3)
C65 P4 1.8358(19)
C66 C67 1.383(3)
C67 C68 1.371(4)
C68 C69 1.368(4)
C69 C70 1.383(3)
